data_1549385
loop_
_publ_author_name
'Han, Haixiang'
'Wei, Zheng'
'Barry, Matthew C.'
'Carozza, Jesse C.'
'Alkan, Melisa'
'Rogachev, Andrey Yu'
'Filatov, Alexander S.'
'Abakumov, Artem M.'
'Dikarev, Evgeny V.'

_publ_section_title
;
 A three body problem: a genuine hetero<i>tri</i>metallic molecule
 <i>vs.</i> a mixture of two parent hetero<i>bi</i>metallic molecules.
;
_journal_issue 21
_journal_name_full 'Chemical science'
_journal_page_first 4736
_journal_page_last 4745
_journal_paper_doi 10.1039/c8sc00917a
_journal_volume 9
_journal_year 2018
_chemical_formula_moiety 'C48 H78 Li2 Ni2 O18'
_chemical_formula_sum 'C48 H78 Li2 Ni2 O18'
_chemical_formula_weight 1074.40
_space_group_crystal_system triclinic
_space_group_IT_number 2
_space_group_name_Hall '-P 1'
_space_group_name_H-M_alt 'P -1'
_symmetry_space_group_name_Hall '-P 1'
_symmetry_space_group_name_H-M 'P -1'
_atom_sites_solution_hydrogens geom
_atom_sites_solution_primary dual
_atom_sites_solution_secondary difmap
_audit_creation_method SHELXL-2017/1
_audit_update_record
;
2018-02-13 deposited with the CCDC.
2018-05-08 downloaded from the CCDC.
;
_cell_angle_alpha 103.4770(18)
_cell_angle_beta 107.0880(17)
_cell_angle_gamma 110.7970(17)
_cell_formula_units_Z 1
_cell_length_a 11.408(2)
_cell_length_b 12.249(2)
_cell_length_c 12.519(2)
_cell_measurement_reflns_used 9959
_cell_measurement_temperature 100(2)
_cell_measurement_theta_max 27.61
_cell_measurement_theta_min 2.70
_cell_volume 1447.5(4)
_computing_cell_refinement 'SAINT V.8.38A (Bruker AXS Inc., 2017)'
_computing_data_collection 'APEX3 v.2017.3-0 (Bruker AXS Inc., 2017)'
_computing_data_reduction 'SAINT V.8.38A (Bruker AXS Inc., 2017)'
_computing_molecular_graphics 'Xshell v.6.3.1 (Bruker AXS Inc., 2016)'
_computing_publication_material 'APEX3 v.2017.3-0 (Bruker AXS Inc., 2017)'
_computing_structure_refinement 'SHELXL-2017/1 (Sheldrick, 2017)'
_computing_structure_solution 'SHELXT 2014/5 (Sheldrick, 2014)'
_diffrn_ambient_temperature 100(2)
_diffrn_measured_fraction_theta_full 0.995
_diffrn_measured_fraction_theta_max 0.968
_diffrn_measurement_device_type 'Bruker D8 Venture PHOTON 100 CMOS'
_diffrn_measurement_method 'omega and phi scans'
_diffrn_radiation_monochromator graphite
_diffrn_radiation_source 'fine-focus sealed tube'
_diffrn_radiation_type MoK\a
_diffrn_radiation_wavelength 0.71073
_diffrn_reflns_av_R_equivalents 0.0234
_diffrn_reflns_av_unetI/netI 0.0268
_diffrn_reflns_Laue_measured_fraction_full 0.995
_diffrn_reflns_Laue_measured_fraction_max 0.968
_diffrn_reflns_limit_h_max 14
_diffrn_reflns_limit_h_min -14
_diffrn_reflns_limit_k_max 15
_diffrn_reflns_limit_k_min -15
_diffrn_reflns_limit_l_max 16
_diffrn_reflns_limit_l_min -16
_diffrn_reflns_number 16490
_diffrn_reflns_point_group_measured_fraction_full 0.995
_diffrn_reflns_point_group_measured_fraction_max 0.968
_diffrn_reflns_theta_full 25.242
_diffrn_reflns_theta_max 27.612
_diffrn_reflns_theta_min 1.838
_exptl_absorpt_coefficient_mu 0.714
_exptl_absorpt_correction_type multi-scan
_exptl_absorpt_process_details
;
SADABS-2016/2 (Bruker,2016/2) was 
used for absorption correction. 
Krause, L., Herbst-Irmer, R., 
Sheldrick G.M. & Stalke D.,
 J. Appl. Cryst. 48 (2015) 3-10
;
_exptl_crystal_colour green
_exptl_crystal_density_diffrn 1.233
_exptl_crystal_density_meas ?
_exptl_crystal_density_method none
_exptl_crystal_description block
_exptl_crystal_F_000 572
_exptl_crystal_size_max 0.380
_exptl_crystal_size_mid 0.120
_exptl_crystal_size_min 0.100
_exptl_transmission_factor_max 1
_exptl_transmission_factor_min 0.9638
_refine_diff_density_max 0.327
_refine_diff_density_min -0.330
_refine_diff_density_rms 0.053
_refine_ls_extinction_method none
_refine_ls_goodness_of_fit_ref 1.044
_refine_ls_hydrogen_treatment constr
_refine_ls_matrix_type full
_refine_ls_number_parameters 328
_refine_ls_number_reflns 6513
_refine_ls_number_restraints 0
_refine_ls_restrained_S_all 1.044
_refine_ls_R_factor_all 0.0303
_refine_ls_R_factor_gt 0.0280
_refine_ls_shift/su_max 0.001
_refine_ls_shift/su_mean 0.000
_refine_ls_structure_factor_coef Fsqd
_refine_ls_weighting_details 'w=1/[\s^2^(Fo^2^)+(0.0318P)^2^+0.5953P] where P=(Fo^2^+2Fc^2^)/3'
_refine_ls_weighting_scheme calc
_refine_ls_wR_factor_gt 0.0691
_refine_ls_wR_factor_ref 0.0714
_reflns_Friedel_coverage 0.000
_reflns_number_gt 6080
_reflns_number_total 6513
_reflns_threshold_expression 'I > 2\s(I)'
_cod_data_source_file c8sc00917a3.cif
_cod_data_source_block Li2Ni2
_cod_depositor_comments
;
The following automatic conversions were performed:

'_exptl_crystal_density_meas' value 'not measured' was changed to '?'
- the value is perceived as not measured.

Automatic conversion script
Id: cif_fix_values 4973 2017-02-22 13:04:09Z antanas 

 Adding full bibliography for 1549384--1549387.cif.
;
_cod_database_code 1549385
_shelx_shelxl_version_number 2017/1
_shelx_space_group_comment
;
The symmetry employed for this shelxl refinement is uniquely defined
by the following loop, which should always be used as a source of
symmetry information in preference to the above space-group names.
They are only intended as comments.
;
_shelx_estimated_absorpt_t_min 0.773
_shelx_estimated_absorpt_t_max 0.932

loop_
_space_group_symop_operation_xyz
'x, y, z'
'-x, -y, -z'

loop_
_atom_site_label
_atom_site_type_symbol
_atom_site_fract_x
_atom_site_fract_y
_atom_site_fract_z
_atom_site_U_iso_or_equiv
_atom_site_adp_type
_atom_site_occupancy
_atom_site_site_symmetry_order
_atom_site_calc_flag
_atom_site_refinement_flags_posn
_atom_site_refinement_flags_adp
Ni1 Ni -0.09355(2) 0.85585(2) -0.01918(2) 0.01244(5) Uani 1 1 d . .
Li1 Li 0.1459(2) 0.9358(2) -0.06882(19) 0.0168(4) Uani 1 1 d . .
O7 O -0.11079(10) 0.64821(9) 0.20152(8) 0.01907(19) Uani 1 1 d . .
O1 O -0.12847(9) 0.77245(8) 0.09688(8) 0.01668(18) Uani 1 1 d . .
O2 O 0.06744(9) 0.81960(8) -0.00530(8) 0.01534(18) Uani 1 1 d . .
O4 O -0.01960(9) 0.95979(8) -0.11951(8) 0.01330(17) Uani 1 1 d . .
O3 O 0.16217(10) 0.89282(9) -0.21285(8) 0.0211(2) Uani 1 1 d . .
O8 O 0.10008(10) 0.86654(10) -0.40868(8) 0.0226(2) Uani 1 1 d . .
O6 O 0.25332(9) 1.10646(8) 0.03363(8) 0.01433(17) Uani 1 1 d . .
O5 O 0.21783(9) 1.30594(8) 0.16529(8) 0.01648(18) Uani 1 1 d . .
O9 O 0.41985(9) 1.46696(8) 0.30539(8) 0.01900(19) Uani 1 1 d . .
C1 C 0.18469(17) 0.69505(15) -0.00509(15) 0.0288(3) Uani 1 1 d . .
H1A H 0.157320 0.670212 -0.092345 0.043 Uiso 1 1 calc R U
H1B H 0.185615 0.624085 0.017947 0.043 Uiso 1 1 calc R U
H1C H 0.276945 0.766914 0.037598 0.043 Uiso 1 1 calc R U
C2 C 0.08346(13) 0.73188(12) 0.02802(12) 0.0173(3) Uani 1 1 d . .
C3 C 0.01830(14) 0.67399(13) 0.09030(12) 0.0195(3) Uani 1 1 d . .
H3 H 0.038124 0.610401 0.110228 0.023 Uiso 1 1 calc R U
C4 C -0.07759(13) 0.70400(12) 0.12681(11) 0.0163(2) Uani 1 1 d . .
C5 C -0.21931(14) 0.65442(13) 0.24066(12) 0.0207(3) Uani 1 1 d . .
C6 C -0.18653(16) 0.78954(14) 0.30774(14) 0.0267(3) Uani 1 1 d . .
H6A H -0.090982 0.834922 0.368403 0.040 Uiso 1 1 calc R U
H6B H -0.248691 0.789432 0.347657 0.040 Uiso 1 1 calc R U
H6C H -0.198803 0.831355 0.250403 0.040 Uiso 1 1 calc R U
C7 C -0.35697(15) 0.58484(15) 0.13168(13) 0.0271(3) Uani 1 1 d . .
H7A H -0.357937 0.631715 0.078054 0.041 Uiso 1 1 calc R U
H7B H -0.431089 0.577389 0.158375 0.041 Uiso 1 1 calc R U
H7C H -0.370798 0.500472 0.088242 0.041 Uiso 1 1 calc R U
C8 C -0.21330(15) 0.58467(15) 0.32655(13) 0.0271(3) Uani 1 1 d . .
H8A H -0.223669 0.501157 0.285071 0.041 Uiso 1 1 calc R U
H8B H -0.287928 0.575220 0.352930 0.041 Uiso 1 1 calc R U
H8C H -0.124426 0.632732 0.396948 0.041 Uiso 1 1 calc R U
C9 C -0.21672(14) 0.94849(13) -0.26921(12) 0.0196(3) Uani 1 1 d . .
H9A H -0.281177 0.891706 -0.246303 0.029 Uiso 1 1 calc R U
H9B H -0.258384 0.926572 -0.356534 0.029 Uiso 1 1 calc R U
H9C H -0.195816 1.035740 -0.226906 0.029 Uiso 1 1 calc R U
C10 C -0.08615(13) 0.93540(11) -0.23531(11) 0.0146(2) Uani 1 1 d . .
C11 C -0.04288(14) 0.90206(12) -0.32254(12) 0.0180(3) Uani 1 1 d . .
H11 H -0.099772 0.886763 -0.402482 0.022 Uiso 1 1 calc R U
C12 C 0.08079(14) 0.88763(12) -0.30573(12) 0.0182(3) Uani 1 1 d . .
C13 C 0.22097(15) 0.84971(15) -0.41196(13) 0.0245(3) Uani 1 1 d . .
C14 C 0.20070(18) 0.83027(18) -0.54184(14) 0.0343(4) Uani 1 1 d . .
H14A H 0.279802 0.824036 -0.553282 0.051 Uiso 1 1 calc R U
H14B H 0.192804 0.901870 -0.559448 0.051 Uiso 1 1 calc R U
H14C H 0.116437 0.752372 -0.596486 0.051 Uiso 1 1 calc R U
C15 C 0.35339(16) 0.96844(16) -0.32619(15) 0.0333(4) Uani 1 1 d . .
H15A H 0.364800 0.981202 -0.242822 0.050 Uiso 1 1 calc R U
H15B H 0.348987 1.041132 -0.343774 0.050 Uiso 1 1 calc R U
H15C H 0.431795 0.959557 -0.336666 0.050 Uiso 1 1 calc R U
C16 C 0.21629(17) 0.73330(16) -0.38657(14) 0.0316(3) Uani 1 1 d . .
H16A H 0.224256 0.745687 -0.304053 0.047 Uiso 1 1 calc R U
H16B H 0.292831 0.719170 -0.395483 0.047 Uiso 1 1 calc R U
H16C H 0.128773 0.659891 -0.443773 0.047 Uiso 1 1 calc R U
C17 C 0.48067(15) 1.14385(14) 0.06559(14) 0.0275(3) Uani 1 1 d . .
H17A H 0.469742 1.067434 0.082405 0.041 Uiso 1 1 calc R U
H17B H 0.575190 1.210470 0.115424 0.041 Uiso 1 1 calc R U
H17C H 0.461696 1.125677 -0.019902 0.041 Uiso 1 1 calc R U
C18 C 0.38125(13) 1.18688(12) 0.09456(11) 0.0157(2) Uani 1 1 d . .
C19 C 0.43103(13) 1.30354(12) 0.18134(12) 0.0183(3) Uani 1 1 d . .
H19 H 0.528065 1.353506 0.222719 0.022 Uiso 1 1 calc R U
C20 C 0.34563(13) 1.35416(11) 0.21303(11) 0.0153(2) Uani 1 1 d . .
C21 C 0.35383(14) 1.54256(13) 0.34526(12) 0.0208(3) Uani 1 1 d . .
C22 C 0.25227(19) 1.47320(16) 0.39042(17) 0.0374(4) Uani 1 1 d . .
H22A H 0.174856 1.398256 0.322969 0.056 Uiso 1 1 calc R U
H22B H 0.218054 1.528901 0.425451 0.056 Uiso 1 1 calc R U
H22C H 0.298179 1.447575 0.452052 0.056 Uiso 1 1 calc R U
C23 C 0.28917(19) 1.57823(15) 0.24355(15) 0.0345(4) Uani 1 1 d . .
H23A H 0.357882 1.617558 0.214478 0.052 Uiso 1 1 calc R U
H23B H 0.256281 1.637853 0.273008 0.052 Uiso 1 1 calc R U
H23C H 0.211480 1.502364 0.177350 0.052 Uiso 1 1 calc R U
C24 C 0.47611(16) 1.65847(14) 0.44842(14) 0.0309(3) Uani 1 1 d . .
H24A H 0.517918 1.633528 0.512677 0.046 Uiso 1 1 calc R U
H24B H 0.444938 1.718651 0.480157 0.046 Uiso 1 1 calc R U
H24C H 0.544329 1.697967 0.418952 0.046 Uiso 1 1 calc R U

loop_
_atom_site_aniso_label
_atom_site_aniso_U_11
_atom_site_aniso_U_22
_atom_site_aniso_U_33
_atom_site_aniso_U_23
_atom_site_aniso_U_13
_atom_site_aniso_U_12
Ni1 0.01282(9) 0.01298(9) 0.01320(9) 0.00530(6) 0.00648(6) 0.00649(6)
Li1 0.0166(10) 0.0167(10) 0.0158(10) 0.0055(8) 0.0068(9) 0.0067(8)
O7 0.0209(5) 0.0217(5) 0.0201(5) 0.0127(4) 0.0112(4) 0.0102(4)
O1 0.0192(4) 0.0181(4) 0.0186(4) 0.0100(4) 0.0107(4) 0.0103(4)
O2 0.0158(4) 0.0156(4) 0.0185(4) 0.0084(4) 0.0087(4) 0.0086(3)
O4 0.0149(4) 0.0143(4) 0.0110(4) 0.0050(3) 0.0061(3) 0.0063(3)
O3 0.0230(5) 0.0274(5) 0.0158(5) 0.0062(4) 0.0095(4) 0.0147(4)
O8 0.0248(5) 0.0339(5) 0.0156(5) 0.0083(4) 0.0122(4) 0.0176(4)
O6 0.0130(4) 0.0140(4) 0.0155(4) 0.0044(3) 0.0060(3) 0.0062(3)
O5 0.0156(4) 0.0154(4) 0.0174(4) 0.0038(3) 0.0076(4) 0.0069(3)
O9 0.0179(4) 0.0163(4) 0.0185(5) 0.0012(4) 0.0057(4) 0.0083(4)
C1 0.0351(8) 0.0344(8) 0.0419(9) 0.0250(7) 0.0265(7) 0.0267(7)
C2 0.0169(6) 0.0175(6) 0.0193(6) 0.0073(5) 0.0074(5) 0.0095(5)
C3 0.0221(6) 0.0207(6) 0.0225(7) 0.0122(5) 0.0106(6) 0.0130(5)
C4 0.0164(6) 0.0151(6) 0.0139(6) 0.0059(5) 0.0052(5) 0.0043(5)
C5 0.0186(6) 0.0246(7) 0.0200(6) 0.0110(5) 0.0106(5) 0.0074(5)
C6 0.0313(8) 0.0280(7) 0.0257(7) 0.0106(6) 0.0181(6) 0.0131(6)
C7 0.0202(7) 0.0333(8) 0.0239(7) 0.0145(6) 0.0082(6) 0.0068(6)
C8 0.0250(7) 0.0320(8) 0.0237(7) 0.0171(6) 0.0112(6) 0.0075(6)
C9 0.0179(6) 0.0264(7) 0.0158(6) 0.0087(5) 0.0065(5) 0.0114(5)
C10 0.0154(6) 0.0124(5) 0.0147(6) 0.0060(5) 0.0056(5) 0.0051(5)
C11 0.0196(6) 0.0194(6) 0.0134(6) 0.0053(5) 0.0061(5) 0.0085(5)
C12 0.0224(6) 0.0173(6) 0.0154(6) 0.0046(5) 0.0102(5) 0.0084(5)
C13 0.0251(7) 0.0358(8) 0.0195(7) 0.0084(6) 0.0139(6) 0.0186(6)
C14 0.0362(9) 0.0574(11) 0.0229(8) 0.0158(7) 0.0198(7) 0.0288(8)
C15 0.0259(8) 0.0393(9) 0.0329(8) 0.0086(7) 0.0161(7) 0.0131(7)
C16 0.0374(9) 0.0375(9) 0.0273(8) 0.0084(7) 0.0161(7) 0.0248(7)
C17 0.0178(7) 0.0279(7) 0.0294(8) -0.0009(6) 0.0088(6) 0.0109(6)
C18 0.0147(6) 0.0189(6) 0.0159(6) 0.0076(5) 0.0077(5) 0.0086(5)
C19 0.0139(6) 0.0169(6) 0.0210(6) 0.0042(5) 0.0070(5) 0.0056(5)
C20 0.0183(6) 0.0138(6) 0.0145(6) 0.0064(5) 0.0077(5) 0.0064(5)
C21 0.0228(7) 0.0181(6) 0.0208(7) 0.0027(5) 0.0087(6) 0.0119(5)
C22 0.0458(10) 0.0321(8) 0.0400(9) 0.0068(7) 0.0315(8) 0.0167(7)
C23 0.0439(10) 0.0268(8) 0.0277(8) 0.0056(6) 0.0035(7) 0.0231(7)
C24 0.0301(8) 0.0233(7) 0.0271(8) -0.0032(6) 0.0050(6) 0.0130(6)

loop_
_atom_type_symbol
_atom_type_description
_atom_type_scat_dispersion_real
_atom_type_scat_dispersion_imag
_atom_type_scat_source
C C 0.0033 0.0016 'International Tables Vol C Tables 4.2.6.8 and 6.1.1.4'
H H 0.0000 0.0000 'International Tables Vol C Tables 4.2.6.8 and 6.1.1.4'
Li Li -0.0003 0.0001 'International Tables Vol C Tables 4.2.6.8 and 6.1.1.4'
O O 0.0106 0.0060 'International Tables Vol C Tables 4.2.6.8 and 6.1.1.4'
Ni Ni 0.3393 1.1124 'International Tables Vol C Tables 4.2.6.8 and 6.1.1.4'

loop_
_geom_angle_atom_site_label_1
_geom_angle_atom_site_label_2
_geom_angle_atom_site_label_3
_geom_angle
_geom_angle_site_symmetry_1
_geom_angle_site_symmetry_3
O6 Ni1 O2 179.38(4) 2_575 .
O6 Ni1 O1 90.66(4) 2_575 .
O2 Ni1 O1 89.92(4) . .
O6 Ni1 O5 89.88(4) 2_575 2_575
O2 Ni1 O5 90.32(4) . 2_575
O1 Ni1 O5 93.33(4) . 2_575
O6 Ni1 O4 96.43(4) 2_575 .
O2 Ni1 O4 82.97(4) . .
O1 Ni1 O4 169.85(4) . .
O5 Ni1 O4 93.94(4) 2_575 .
O6 Ni1 O4 82.86(4) 2_575 2_575
O2 Ni1 O4 96.88(4) . 2_575
O1 Ni1 O4 92.79(4) . 2_575
O5 Ni1 O4 170.55(4) 2_575 2_575
O4 Ni1 O4 80.94(4) . 2_575
O6 Ni1 Li1 40.62(5) 2_575 2_575
O2 Ni1 Li1 139.03(5) . 2_575
O1 Ni1 Li1 98.37(5) . 2_575
O5 Ni1 Li1 128.75(5) 2_575 2_575
O4 Ni1 Li1 82.53(5) . 2_575
O4 Ni1 Li1 42.97(5) 2_575 2_575
O3 Li1 O2 124.34(12) . .
O3 Li1 O6 115.35(12) . .
O2 Li1 O6 118.57(12) . .
O3 Li1 O4 100.45(11) . .
O2 Li1 O4 91.33(10) . .
O6 Li1 O4 91.23(10) . .
O3 Li1 Ni1 123.16(11) . 2_575
O2 Li1 Ni1 105.01(9) . 2_575
O6 Li1 Ni1 43.99(5) . 2_575
O4 Li1 Ni1 48.09(5) . 2_575
C4 O7 C5 121.61(10) . .
C4 O1 Ni1 124.86(8) . .
C2 O2 Li1 140.12(11) . .
C2 O2 Ni1 124.50(8) . .
Li1 O2 Ni1 95.04(8) . .
C10 O4 Li1 118.90(10) . .
C10 O4 Ni1 125.97(7) . .
Li1 O4 Ni1 88.92(7) . .
C10 O4 Ni1 124.51(8) . 2_575
Li1 O4 Ni1 88.94(7) . 2_575
Ni1 O4 Ni1 99.06(4) . 2_575
C12 O3 Li1 121.80(11) . .
C12 O8 C13 120.51(11) . .
C18 O6 Li1 139.00(11) . .
C18 O6 Ni1 125.57(8) . 2_575
Li1 O6 Ni1 95.39(8) . 2_575
C20 O5 Ni1 125.25(8) . 2_575
C20 O9 C21 121.30(10) . .
C2 C1 H1A 109.5 . .
C2 C1 H1B 109.5 . .
H1A C1 H1B 109.5 . .
C2 C1 H1C 109.5 . .
H1A C1 H1C 109.5 . .
H1B C1 H1C 109.5 . .
O2 C2 C3 125.40(12) . .
O2 C2 C1 114.71(11) . .
C3 C2 C1 119.88(12) . .
C2 C3 C4 123.72(12) . .
C2 C3 H3 118.1 . .
C4 C3 H3 118.1 . .
O1 C4 O7 120.82(12) . .
O1 C4 C3 127.20(12) . .
O7 C4 C3 111.98(11) . .
O7 C5 C7 109.00(11) . .
O7 C5 C6 111.94(11) . .
C7 C5 C6 112.34(13) . .
O7 C5 C8 101.78(11) . .
C7 C5 C8 111.23(12) . .
C6 C5 C8 110.08(12) . .
C5 C6 H6A 109.5 . .
C5 C6 H6B 109.5 . .
H6A C6 H6B 109.5 . .
C5 C6 H6C 109.5 . .
H6A C6 H6C 109.5 . .
H6B C6 H6C 109.5 . .
C5 C7 H7A 109.5 . .
C5 C7 H7B 109.5 . .
H7A C7 H7B 109.5 . .
C5 C7 H7C 109.5 . .
H7A C7 H7C 109.5 . .
H7B C7 H7C 109.5 . .
C5 C8 H8A 109.5 . .
C5 C8 H8B 109.5 . .
H8A C8 H8B 109.5 . .
C5 C8 H8C 109.5 . .
H8A C8 H8C 109.5 . .
H8B C8 H8C 109.5 . .
C10 C9 H9A 109.5 . .
C10 C9 H9B 109.5 . .
H9A C9 H9B 109.5 . .
C10 C9 H9C 109.5 . .
H9A C9 H9C 109.5 . .
H9B C9 H9C 109.5 . .
O4 C10 C11 124.60(12) . .
O4 C10 C9 116.20(11) . .
C11 C10 C9 119.19(12) . .
C10 C11 C12 126.56(12) . .
C10 C11 H11 116.7 . .
C12 C11 H11 116.7 . .
O3 C12 O8 121.41(12) . .
O3 C12 C11 127.32(12) . .
O8 C12 C11 111.27(11) . .
O8 C13 C16 110.21(12) . .
O8 C13 C15 110.53(12) . .
C16 C13 C15 112.85(13) . .
O8 C13 C14 102.15(11) . .
C16 C13 C14 110.63(13) . .
C15 C13 C14 109.96(13) . .
C13 C14 H14A 109.5 . .
C13 C14 H14B 109.5 . .
H14A C14 H14B 109.5 . .
C13 C14 H14C 109.5 . .
H14A C14 H14C 109.5 . .
H14B C14 H14C 109.5 . .
C13 C15 H15A 109.5 . .
C13 C15 H15B 109.5 . .
H15A C15 H15B 109.5 . .
C13 C15 H15C 109.5 . .
H15A C15 H15C 109.5 . .
H15B C15 H15C 109.5 . .
C13 C16 H16A 109.5 . .
C13 C16 H16B 109.5 . .
H16A C16 H16B 109.5 . .
C13 C16 H16C 109.5 . .
H16A C16 H16C 109.5 . .
H16B C16 H16C 109.5 . .
C18 C17 H17A 109.5 . .
C18 C17 H17B 109.5 . .
H17A C17 H17B 109.5 . .
C18 C17 H17C 109.5 . .
H17A C17 H17C 109.5 . .
H17B C17 H17C 109.5 . .
O6 C18 C19 125.66(12) . .
O6 C18 C17 114.81(11) . .
C19 C18 C17 119.53(12) . .
C18 C19 C20 123.82(12) . .
C18 C19 H19 118.1 . .
C20 C19 H19 118.1 . .
O5 C20 O9 120.67(11) . .
O5 C20 C19 127.31(12) . .
O9 C20 C19 112.02(11) . .
O9 C21 C23 109.21(11) . .
O9 C21 C22 110.82(12) . .
C23 C21 C22 113.10(14) . .
O9 C21 C24 102.02(11) . .
C23 C21 C24 110.51(13) . .
C22 C21 C24 110.63(13) . .
C21 C22 H22A 109.5 . .
C21 C22 H22B 109.5 . .
H22A C22 H22B 109.5 . .
C21 C22 H22C 109.5 . .
H22A C22 H22C 109.5 . .
H22B C22 H22C 109.5 . .
C21 C23 H23A 109.5 . .
C21 C23 H23B 109.5 . .
H23A C23 H23B 109.5 . .
C21 C23 H23C 109.5 . .
H23A C23 H23C 109.5 . .
H23B C23 H23C 109.5 . .
C21 C24 H24A 109.5 . .
C21 C24 H24B 109.5 . .
H24A C24 H24B 109.5 . .
C21 C24 H24C 109.5 . .
H24A C24 H24C 109.5 . .
H24B C24 H24C 109.5 . .

loop_
_geom_bond_atom_site_label_1
_geom_bond_atom_site_label_2
_geom_bond_distance
_geom_bond_site_symmetry_2
Ni1 O6 2.0026(9) 2_575
Ni1 O2 2.0071(9) .
Ni1 O1 2.0142(9) .
Ni1 O5 2.0185(9) 2_575
Ni1 O4 2.1249(9) .
Ni1 O4 2.1368(9) 2_575
Ni1 Li1 2.871(2) 2_575
Li1 O3 1.840(2) .
Li1 O2 1.871(2) .
Li1 O6 1.877(2) .
Li1 O4 1.957(2) .
O7 C4 1.3443(15) .
O7 C5 1.4781(16) .
O1 C4 1.2428(16) .
O2 C2 1.2905(16) .
O4 C10 1.3257(15) .
O3 C12 1.2276(17) .
O8 C12 1.3521(15) .
O8 C13 1.4757(17) .
O6 C18 1.2872(15) .
O5 C20 1.2424(16) .
O9 C20 1.3461(15) .
O9 C21 1.4745(15) .
C1 C2 1.5077(18) .
C1 H1A 0.9800 .
C1 H1B 0.9800 .
C1 H1C 0.9800 .
C2 C3 1.3737(18) .
C3 C4 1.4289(18) .
C3 H3 0.9500 .
C5 C7 1.5174(19) .
C5 C6 1.521(2) .
C5 C8 1.5223(19) .
C6 H6A 0.9800 .
C6 H6B 0.9800 .
C6 H6C 0.9800 .
C7 H7A 0.9800 .
C7 H7B 0.9800 .
C7 H7C 0.9800 .
C8 H8A 0.9800 .
C8 H8B 0.9800 .
C8 H8C 0.9800 .
C9 C10 1.5015(18) .
C9 H9A 0.9800 .
C9 H9B 0.9800 .
C9 H9C 0.9800 .
C10 C11 1.3619(18) .
C11 C12 1.4444(19) .
C11 H11 0.9500 .
C13 C16 1.518(2) .
C13 C15 1.519(2) .
C13 C14 1.521(2) .
C14 H14A 0.9800 .
C14 H14B 0.9800 .
C14 H14C 0.9800 .
C15 H15A 0.9800 .
C15 H15B 0.9800 .
C15 H15C 0.9800 .
C16 H16A 0.9800 .
C16 H16B 0.9800 .
C16 H16C 0.9800 .
C17 C18 1.5077(18) .
C17 H17A 0.9800 .
C17 H17B 0.9800 .
C17 H17C 0.9800 .
C18 C19 1.3719(18) .
C19 C20 1.4257(18) .
C19 H19 0.9500 .
C21 C23 1.514(2) .
C21 C22 1.514(2) .
C21 C24 1.5198(19) .
C22 H22A 0.9800 .
C22 H22B 0.9800 .
C22 H22C 0.9800 .
C23 H23A 0.9800 .
C23 H23B 0.9800 .
C23 H23C 0.9800 .
C24 H24A 0.9800 .
C24 H24B 0.9800 .
C24 H24C 0.9800 .
